data_4085449
loop_
_publ_author_name
'Das, Raj K.'
'Barnea, Eyal'
'Andrea, Tamer'
'Kapon, Moshe'
'Fridman, Natalia'
'Botoshansky, Mark'
'Eisen, Moris S.'

_publ_section_title
;
 Group 4 Lanthanide and Actinide Organometallic Inclusion Complexes
;
_journal_issue 4
_journal_name_full Organometallics
_journal_page_first 742
_journal_paper_doi 10.1021/om501103v
_journal_volume 34
_journal_year 2015
_chemical_formula_moiety '4(C50 H47 B3 O13 Zr), (C17), 8(C4 H8 O)'
_chemical_formula_sum 'C249 H252 B12 O60 Zr4'
_chemical_formula_weight 4699.11
_chemical_name_common zrboron
_chemical_name_systematic
; 
 ? 
;
_space_group_IT_number 14
_symmetry_cell_setting monoclinic
_symmetry_space_group_name_Hall '-P 2ybc'
_symmetry_space_group_name_H-M 'P 1 21/c 1'
_atom_sites_solution_hydrogens geom
_atom_sites_solution_primary direct
_atom_sites_solution_secondary difmap
_audit_creation_method SHELXL-97
_cell_angle_alpha 90.00
_cell_angle_beta 94.137(4)
_cell_angle_gamma 90.00
_cell_formula_units_Z 1
_cell_length_a 16.6080(6)
_cell_length_b 26.3440(14)
_cell_length_c 13.7450(12)
_cell_measurement_reflns_used 6507
_cell_measurement_temperature 230.0(1)
_cell_measurement_theta_max 25.92
_cell_measurement_theta_min 1.018
_cell_volume 5998.1(7)
_computing_cell_refinement 'HKL Scalepack (Otwinowski & Minor 1997)'
_computing_data_collection 'Nonius (1997), KappaCCD Collect Program'
_computing_data_reduction
;
HKL Denzo and Scalepack (Otwinowski & Minor 1997)
;
_computing_molecular_graphics
;
Molecular Structure Corporation (1999). 
ORTEP. TEXRAY Structure Analysis Package. 
MSC, 3200 Research Forest Drive, The 
Woodlands,TX 77381, USA.
;
_computing_publication_material 'SHELXL-97 (Sheldrick, 1997)'
_computing_structure_refinement 'SHELXL-97 (Sheldrick, 1997)'
_computing_structure_solution
;
S.Mackay, C.J.Gilmore, C.Edwards, M. Tremayne, N. Stuart, K.Shankland 
"maXus": a computer program for the solution and refinement of crystal 
structures from diffraction data University of Glasgow, Scotland, UK, 
Nonius BV, Delft, The Netherlands and MacScience Co. Ltd.,
Yokohama, Japan (1998)
;
_diffrn_ambient_temperature 230.0(1)
_diffrn_detector_area_resol_mean 95
_diffrn_measured_fraction_theta_full 0.961
_diffrn_measured_fraction_theta_max 0.961
_diffrn_measurement_device_type 'Nonius KappaCCD'
_diffrn_measurement_method 'phi- and omega scans'
_diffrn_radiation_monochromator graphite
_diffrn_radiation_source 'fine-focus sealed tube'
_diffrn_radiation_type MoK\a
_diffrn_radiation_wavelength 0.71073
_diffrn_reflns_av_R_equivalents 0.0583
_diffrn_reflns_av_sigmaI/netI 0.1350
_diffrn_reflns_limit_h_max 20
_diffrn_reflns_limit_h_min -17
_diffrn_reflns_limit_k_max 32
_diffrn_reflns_limit_k_min -25
_diffrn_reflns_limit_l_max 16
_diffrn_reflns_limit_l_min -14
_diffrn_reflns_number 11577
_diffrn_reflns_theta_full 25.92
_diffrn_reflns_theta_max 25.92
_diffrn_reflns_theta_min 1.98
_diffrn_standards_decay_% none
_diffrn_standards_interval_count none
_diffrn_standards_interval_time none
_diffrn_standards_number none
_exptl_absorpt_coefficient_mu 0.249
_exptl_absorpt_correction_T_max 0.9496
_exptl_absorpt_correction_T_min 0.9291
_exptl_absorpt_correction_type multi-scan
_exptl_absorpt_process_details
;
'HKL Denzo and Scalepack (Otwinowski & Minor 1997)' 
;
_exptl_crystal_colour colorless
_exptl_crystal_density_diffrn 1.301
_exptl_crystal_density_method 'not measured'
_exptl_crystal_description prism
_exptl_crystal_F_000 2446
_exptl_crystal_size_max 0.30
_exptl_crystal_size_mid 0.24
_exptl_crystal_size_min 0.21
_refine_diff_density_max 0.286
_refine_diff_density_min -0.393
_refine_diff_density_rms 0.057
_refine_ls_extinction_method none
_refine_ls_goodness_of_fit_ref 0.873
_refine_ls_hydrogen_treatment constr
_refine_ls_matrix_type full
_refine_ls_number_parameters 786
_refine_ls_number_reflns 7016
_refine_ls_number_restraints 0
_refine_ls_restrained_S_all 0.873
_refine_ls_R_factor_all 0.1138
_refine_ls_R_factor_gt 0.0512
_refine_ls_shift/su_max 0.016
_refine_ls_shift/su_mean 0.001
_refine_ls_structure_factor_coef Fsqd
_refine_ls_weighting_details 'calc w=1/[\s^2^(Fo^2^)+(0.0577P)^2^+0.0000P] where P=(Fo^2^+2Fc^2^)/3'
_refine_ls_weighting_scheme calc
_refine_ls_wR_factor_gt 0.1182
_refine_ls_wR_factor_ref 0.1294
_reflns_number_gt 4334
_reflns_number_total 7016
_reflns_threshold_expression >2sigma(I)
_cod_data_source_file om501103v_si_002.cif
_cod_data_source_block zrboron
_cod_depositor_comments 'Adding full bibliography for 4085446--4085451.cif.'
_cod_original_sg_symbol_H-M 'P 21/c'
_cod_database_code 4085449

loop_
_symmetry_equiv_pos_as_xyz
'x, y, z'
'-x, y+1/2, -z+1/2'
'-x, -y, -z'
'x, -y-1/2, z-1/2'

loop_
_atom_site_label
_atom_site_type_symbol
_atom_site_fract_x
_atom_site_fract_y
_atom_site_fract_z
_atom_site_U_iso_or_equiv
_atom_site_adp_type
_atom_site_occupancy
_atom_site_symmetry_multiplicity
_atom_site_calc_flag
_atom_site_refinement_flags
Zr1 Zr -0.12222(3) 0.13343(2) 0.79389(4) 0.0557(2) Uani 1 1 d .
O1 O -0.1299(2) -0.02933(16) 0.7787(3) 0.0636(11) Uani 1 1 d .
O2 O -0.1241(2) 0.01248(16) 0.6288(3) 0.0622(11) Uani 1 1 d .
O3 O -0.0602(3) 0.05398(14) 0.7741(3) 0.0600(11) Uani 1 1 d .
O4 O 0.0165(2) 0.13344(17) 0.7698(2) 0.0575(10) Uani 1 1 d .
O5 O 0.1033(2) 0.20541(15) 0.8265(3) 0.0656(12) Uani 1 1 d .
O6 O 0.0665(2) 0.20121(15) 0.6600(3) 0.0608(11) Uani 1 1 d .
O7 O -0.0442(2) 0.20597(16) 0.7685(2) 0.0576(11) Uani 1 1 d .
O8 O -0.1929(2) 0.20740(16) 0.7509(3) 0.0557(11) Uani 1 1 d .
O9 O -0.3038(2) 0.20337(15) 0.6231(3) 0.0657(12) Uani 1 1 d .
O10 O -0.3389(3) 0.21641(16) 0.7808(3) 0.0677(12) Uani 1 1 d .
O11 O -0.2604(2) 0.13945(16) 0.7490(2) 0.0580(10) Uani 1 1 d .
O12 O -0.1887(3) 0.05692(14) 0.7596(3) 0.0591(11) Uani 1 1 d .
O13 O -0.1225(2) 0.12736(14) 0.6230(2) 0.0611(11) Uani 1 1 d .
O14 O -0.3268(8) 0.0678(8) 0.2714(14) 0.331(7) Uani 1 1 d .
O15 O -0.3669(5) -0.0966(6) 0.3907(9) 0.229(4) Uani 1 1 d .
C1 C -0.0554(5) 0.1192(3) 0.9650(4) 0.069(2) Uani 1 1 d .
C2 C -0.1278(6) 0.0910(3) 0.9598(4) 0.077(2) Uani 1 1 d .
C3 C -0.1920(4) 0.1257(4) 0.9522(4) 0.072(2) Uani 1 1 d .
C4 C -0.1617(5) 0.1749(3) 0.9538(4) 0.074(2) Uani 1 1 d .
C5 C -0.0775(5) 0.1708(3) 0.9620(4) 0.071(2) Uani 1 1 d .
C6 C 0.0286(4) 0.0985(3) 0.9880(5) 0.128(3) Uani 1 1 d .
H6A H 0.0272 0.0617 0.9853 0.192 Uiso 1 1 calc R
H6B H 0.0484 0.1092 1.0529 0.192 Uiso 1 1 calc R
H6C H 0.0642 0.1112 0.9407 0.192 Uiso 1 1 calc R
C7 C -0.1326(5) 0.0342(3) 0.9753(5) 0.141(4) Uani 1 1 d .
H7A H -0.0789 0.0197 0.9770 0.211 Uiso 1 1 calc R
H7B H -0.1662 0.0191 0.9223 0.211 Uiso 1 1 calc R
H7C H -0.1560 0.0274 1.0367 0.211 Uiso 1 1 calc R
C8 C -0.2810(4) 0.1142(3) 0.9606(5) 0.141(4) Uani 1 1 d .
H8A H -0.2895 0.0777 0.9576 0.211 Uiso 1 1 calc R
H8B H -0.3128 0.1303 0.9072 0.211 Uiso 1 1 calc R
H8C H -0.2976 0.1271 1.0221 0.211 Uiso 1 1 calc R
C9 C -0.2076(5) 0.2237(3) 0.9626(4) 0.119(3) Uani 1 1 d .
H9A H -0.1705 0.2521 0.9621 0.179 Uiso 1 1 calc R
H9B H -0.2341 0.2237 1.0232 0.179 Uiso 1 1 calc R
H9C H -0.2478 0.2267 0.9081 0.179 Uiso 1 1 calc R
C10 C -0.0213(5) 0.2153(3) 0.9832(5) 0.120(3) Uani 1 1 d .
H10A H -0.0515 0.2467 0.9759 0.180 Uiso 1 1 calc R
H10B H 0.0208 0.2150 0.9378 0.180 Uiso 1 1 calc R
H10C H 0.0029 0.2127 1.0493 0.180 Uiso 1 1 calc R
C11 C -0.1318(3) -0.0641(3) 0.7027(5) 0.0605(17) Uani 1 1 d .
C12 C -0.1368(4) -0.1152(3) 0.7064(5) 0.072(2) Uani 1 1 d .
H12 H -0.1396 -0.1325 0.7659 0.08(2) Uiso 1 1 calc R
C13 C -0.1375(3) -0.1413(3) 0.6179(6) 0.078(2) Uani 1 1 d .
H13 H -0.1415 -0.1769 0.6186 0.065(19) Uiso 1 1 calc R
C14 C -0.1326(4) -0.1170(3) 0.5294(6) 0.080(2) Uani 1 1 d .
H14 H -0.1331 -0.1360 0.4713 0.08(2) Uiso 1 1 calc R
C15 C -0.1269(3) -0.0644(3) 0.5267(5) 0.0702(19) Uani 1 1 d .
H15 H -0.1229 -0.0470 0.4676 0.13(3) Uiso 1 1 calc R
C16 C -0.1273(3) -0.0383(3) 0.6155(5) 0.0623(18) Uani 1 1 d .
C17 C 0.0195(5) 0.0473(3) 0.7603(4) 0.0599(18) Uani 1 1 d .
C18 C 0.0554(5) 0.0011(3) 0.7491(4) 0.071(2) Uani 1 1 d .
H18 H 0.0257 -0.0293 0.7499 0.10(3) Uiso 1 1 calc R
C19 C 0.1383(5) 0.0009(3) 0.7362(4) 0.078(2) Uani 1 1 d .
H19 H 0.1649 -0.0300 0.7271 0.034(15) Uiso 1 1 calc R
C20 C 0.1813(5) 0.0459(4) 0.7368(4) 0.075(2) Uani 1 1 d .
H20 H 0.2373 0.0449 0.7307 0.034(15) Uiso 1 1 calc R
C21 C 0.1438(5) 0.0919(3) 0.7463(4) 0.0657(19) Uani 1 1 d .
H21 H 0.1724 0.1226 0.7442 0.038(16) Uiso 1 1 calc R
C22 C 0.0629(5) 0.0911(3) 0.7589(4) 0.0593(18) Uani 1 1 d .
C23 C 0.1408(4) 0.2242(2) 0.6752(6) 0.0648(18) Uani 1 1 d .
C24 C 0.1889(5) 0.2436(3) 0.6096(6) 0.090(2) Uani 1 1 d .
H24 H 0.1735 0.2433 0.5424 0.046(17) Uiso 1 1 calc R
C25 C 0.2620(5) 0.2642(3) 0.6449(8) 0.112(3) Uani 1 1 d .
H25 H 0.2964 0.2779 0.6003 0.15(4) Uiso 1 1 calc R
C26 C 0.2861(5) 0.2653(3) 0.7418(8) 0.114(3) Uani 1 1 d .
H26 H 0.3360 0.2798 0.7632 0.20(5) Uiso 1 1 calc R
C27 C 0.2362(5) 0.2447(3) 0.8085(6) 0.090(2) Uani 1 1 d .
H27 H 0.2521 0.2443 0.8755 0.057(19) Uiso 1 1 calc R
C28 C 0.1629(4) 0.2249(3) 0.7742(6) 0.070(2) Uani 1 1 d .
C29 C -0.0749(5) 0.2538(3) 0.7473(4) 0.0558(17) Uani 1 1 d .
C30 C -0.0306(5) 0.2978(3) 0.7383(4) 0.0651(18) Uani 1 1 d .
H30 H 0.0261 0.2975 0.7465 0.07(2) Uiso 1 1 calc R
C31 C -0.0726(5) 0.3426(3) 0.7167(4) 0.0641(18) Uani 1 1 d .
H31 H -0.0439 0.3729 0.7087 0.051(18) Uiso 1 1 calc R
C32 C -0.1546(5) 0.3432(3) 0.7068(4) 0.0653(19) Uani 1 1 d .
H32 H -0.1817 0.3739 0.6924 0.044(18) Uiso 1 1 calc R
C33 C -0.1985(4) 0.2994(3) 0.7177(4) 0.0606(18) Uani 1 1 d .
H33 H -0.2552 0.3004 0.7116 0.007(12) Uiso 1 1 calc R
C34 C -0.1590(4) 0.2542(3) 0.7376(4) 0.0555(17) Uani 1 1 d .
C35 C -0.3940(4) 0.2395(3) 0.7164(6) 0.072(2) Uani 1 1 d .
C36 C -0.4599(5) 0.2664(3) 0.7362(8) 0.100(3) Uani 1 1 d .
H36 H -0.4742 0.2704 0.8007 0.10(3) Uiso 1 1 calc R
C37 C -0.5052(5) 0.2876(4) 0.6605(9) 0.121(3) Uani 1 1 d .
H37 H -0.5509 0.3070 0.6725 0.11(3) Uiso 1 1 calc R
C38 C -0.4840(5) 0.2806(3) 0.5651(8) 0.115(3) Uani 1 1 d .
H38 H -0.5157 0.2958 0.5137 0.09(2) Uiso 1 1 calc R
C39 C -0.4168(5) 0.2517(3) 0.5436(6) 0.088(2) Uani 1 1 d .
H39 H -0.4027 0.2466 0.4793 0.07(2) Uiso 1 1 calc R
C40 C -0.3728(4) 0.2313(3) 0.6230(6) 0.070(2) Uani 1 1 d .
C41 C -0.3109(5) 0.0993(3) 0.7301(4) 0.0645(18) Uani 1 1 d .
C42 C -0.3935(5) 0.1018(4) 0.7073(5) 0.081(2) Uani 1 1 d .
H42 H -0.4211 0.1330 0.7026 0.10(3) Uiso 1 1 calc R
C43 C -0.4336(5) 0.0551(4) 0.6914(6) 0.101(3) Uani 1 1 d .
H43 H -0.4897 0.0554 0.6767 0.07(2) Uiso 1 1 calc R
C44 C -0.3948(5) 0.0097(4) 0.6964(6) 0.104(3) Uani 1 1 d .
H44 H -0.4242 -0.0204 0.6850 0.08(2) Uiso 1 1 calc R
C45 C -0.3121(5) 0.0076(3) 0.7183(5) 0.082(2) Uani 1 1 d .
H45 H -0.2847 -0.0237 0.7215 0.061(19) Uiso 1 1 calc R
C46 C -0.2705(5) 0.0534(3) 0.7354(4) 0.0664(19) Uani 1 1 d .
C47 C -0.1926(4) 0.1186(3) 0.5537(5) 0.090(2) Uani 1 1 d .
H47A H -0.2202 0.0872 0.5702 0.108 Uiso 1 1 calc R
H47B H -0.2309 0.1468 0.5562 0.108 Uiso 1 1 calc R
C48 C -0.1636(5) 0.1147(4) 0.4562(5) 0.144(4) Uani 1 1 d .
H48A H -0.1837 0.0833 0.4250 0.173 Uiso 1 1 calc R
H48B H -0.1840 0.1433 0.4162 0.173 Uiso 1 1 calc R
C49 C -0.0809(5) 0.1148(4) 0.4624(5) 0.126(3) Uani 1 1 d .
H49A H -0.0611 0.1423 0.4226 0.151 Uiso 1 1 calc R
H49B H -0.0608 0.0825 0.4382 0.151 Uiso 1 1 calc R
C50 C -0.0517(4) 0.1220(3) 0.5662(4) 0.088(2) Uani 1 1 d .
H50A H -0.0193 0.0928 0.5894 0.106 Uiso 1 1 calc R
H50B H -0.0179 0.1525 0.5732 0.106 Uiso 1 1 calc R
C51 C -0.3575(11) 0.0346(6) 0.346(2) 0.292(11) Uani 1 1 d .
H51A H -0.3961 0.0100 0.3161 0.351 Uiso 1 1 calc R
H51B H -0.3132 0.0162 0.3811 0.351 Uiso 1 1 calc R
C52 C -0.3958(9) 0.0681(11) 0.4091(11) 0.235(8) Uani 1 1 d .
H52A H -0.3592 0.0778 0.4651 0.282 Uiso 1 1 calc R
H52B H -0.4445 0.0528 0.4326 0.282 Uiso 1 1 calc R
C53 C -0.4157(16) 0.1115(9) 0.346(3) 0.397(18) Uani 1 1 d .
H53A H -0.4742 0.1140 0.3313 0.477 Uiso 1 1 calc R
H53B H -0.3964 0.1431 0.3772 0.477 Uiso 1 1 calc R
C54 C -0.3778(14) 0.1026(10) 0.264(2) 0.352(15) Uani 1 1 d .
H54A H -0.4184 0.0942 0.2116 0.422 Uiso 1 1 calc R
H54B H -0.3509 0.1339 0.2460 0.422 Uiso 1 1 calc R
C55 C -0.3911(13) -0.1528(7) 0.406(2) 0.381(18) Uani 1 1 d .
H55A H -0.4497 -0.1568 0.3943 0.457 Uiso 1 1 calc R
H55B H -0.3647 -0.1747 0.3604 0.457 Uiso 1 1 calc R
C56 C -0.3690(12) -0.1650(7) 0.494(2) 0.351(16) Uani 1 1 d .
H56A H -0.3139 -0.1784 0.4946 0.421 Uiso 1 1 calc R
H56B H -0.4039 -0.1926 0.5131 0.421 Uiso 1 1 calc R
C57 C -0.3702(13) -0.1258(9) 0.5649(19) 0.288(12) Uani 1 1 d .
H57A H -0.4207 -0.1253 0.5976 0.345 Uiso 1 1 calc R
H57B H -0.3242 -0.1279 0.6136 0.345 Uiso 1 1 calc R
C58 C -0.3640(9) -0.0852(8) 0.5019(17) 0.225(8) Uani 1 1 d .
H58A H -0.3131 -0.0677 0.5200 0.270 Uiso 1 1 calc R
H58B H -0.4078 -0.0615 0.5130 0.270 Uiso 1 1 calc R
C59 C 0.275(4) 0.085(2) 1.059(7) 0.18(2) Uiso 0.25 1 d P
C60 C 0.338(3) 0.1436(17) 0.971(5) 0.118(15) Uiso 0.25 1 d P
C61 C 0.280(4) 0.117(3) 0.981(5) 0.17(2) Uiso 0.25 1 d P
C62 C 0.425(3) 0.081(2) 1.036(5) 0.168(18) Uiso 0.25 1 d P
C63 C 0.355(3) 0.1314(19) 1.026(3) 0.093(12) Uiso 0.25 1 d P
C64 C 0.324(6) 0.099(2) 1.092(4) 0.16(2) Uiso 0.25 1 d P
C65 C 0.372(3) 0.1258(18) 0.896(3) 0.127(14) Uiso 0.25 1 d P
C66 C 0.268(3) 0.081(3) 0.988(5) 0.150(19) Uiso 0.25 1 d P
C67 C 0.433(4) 0.094(2) 0.930(5) 0.18(2) Uiso 0.25 1 d P
C68 C 0.387(4) 0.077(3) 0.905(4) 0.166(19) Uiso 0.25 1 d P
C69 C 0.397(4) 0.038(2) 0.971(5) 0.21(2) Uiso 0.25 1 d P
C70 C 0.375(5) 0.100(3) 1.088(5) 0.17(3) Uiso 0.25 1 d P
C71 C 0.321(4) 0.111(2) 0.935(4) 0.131(16) Uiso 0.25 1 d P
C72 C 0.487(4) 0.051(2) 0.969(4) 0.24(2) Uiso 0.25 1 d P
C73 C 0.326(4) 0.0565(19) 0.974(4) 0.136(15) Uiso 0.25 1 d P
C74 C 0.363(4) 0.057(2) 1.040(4) 0.159(17) Uiso 0.25 1 d P
C75 C 0.375(4) 0.116(3) 0.982(6) 0.15(2) Uiso 0.25 1 d P
B1 B -0.1247(5) 0.0209(3) 0.7332(5) 0.059(2) Uani 1 1 d .
B2 B 0.0403(4) 0.1876(3) 0.7550(6) 0.057(2) Uani 1 1 d .
B3 B -0.2787(5) 0.1936(3) 0.7248(5) 0.058(2) Uani 1 1 d .

loop_
_atom_site_aniso_label
_atom_site_aniso_U_11
_atom_site_aniso_U_22
_atom_site_aniso_U_33
_atom_site_aniso_U_23
_atom_site_aniso_U_13
_atom_site_aniso_U_12
Zr1 0.0688(4) 0.0537(4) 0.0446(4) -0.0003(4) 0.0054(3) 0.0025(4)
O1 0.092(3) 0.049(3) 0.051(3) -0.008(3) 0.006(2) 0.000(2)
O2 0.093(3) 0.044(3) 0.051(3) 0.002(2) 0.008(2) 0.004(2)
O3 0.064(3) 0.059(3) 0.057(3) -0.004(2) 0.002(2) -0.007(3)
O4 0.067(3) 0.051(3) 0.054(2) -0.001(2) 0.0061(19) 0.001(3)
O5 0.061(3) 0.072(3) 0.063(3) -0.014(2) 0.004(3) -0.001(2)
O6 0.064(3) 0.066(3) 0.053(3) -0.002(2) 0.011(2) -0.002(2)
O7 0.069(3) 0.052(3) 0.051(3) -0.002(2) 0.000(2) -0.003(2)
O8 0.061(3) 0.049(3) 0.057(3) -0.001(2) 0.003(2) 0.000(2)
O9 0.066(3) 0.072(3) 0.059(3) 0.005(2) 0.001(2) 0.012(2)
O10 0.072(3) 0.070(3) 0.063(3) 0.004(2) 0.017(3) 0.017(3)
O11 0.069(3) 0.043(3) 0.062(3) 0.003(2) 0.006(2) -0.007(2)
O12 0.063(3) 0.061(3) 0.053(3) -0.004(2) -0.002(2) -0.002(3)
O13 0.074(3) 0.062(3) 0.047(2) -0.005(2) 0.004(2) 0.001(2)
O14 0.256(13) 0.268(17) 0.49(2) 0.036(14) 0.180(14) 0.077(12)
O15 0.196(8) 0.277(14) 0.212(11) 0.023(10) 0.006(7) 0.012(9)
C1 0.089(6) 0.078(7) 0.041(4) -0.004(4) 0.004(4) 0.014(5)
C2 0.126(7) 0.066(6) 0.040(4) 0.001(4) 0.007(4) -0.007(6)
C3 0.079(6) 0.095(7) 0.044(4) 0.000(4) 0.009(3) -0.010(6)
C4 0.098(6) 0.078(7) 0.048(4) -0.001(4) 0.011(4) 0.012(6)
C5 0.101(6) 0.078(7) 0.035(4) -0.010(4) 0.006(4) -0.020(5)
C6 0.114(6) 0.219(10) 0.050(5) -0.004(5) -0.009(4) 0.068(7)
C7 0.290(12) 0.071(6) 0.059(5) 0.017(4) 0.003(6) -0.033(7)
C8 0.109(7) 0.247(12) 0.068(5) 0.001(6) 0.023(5) -0.055(7)
C9 0.193(8) 0.111(7) 0.056(5) 0.001(5) 0.024(5) 0.083(7)
C10 0.183(8) 0.124(7) 0.054(5) -0.027(5) 0.018(5) -0.063(7)
C11 0.069(4) 0.051(5) 0.061(5) 0.005(5) 0.001(3) 0.004(4)
C12 0.086(5) 0.066(6) 0.062(5) 0.008(5) -0.002(4) 0.004(4)
C13 0.085(5) 0.046(6) 0.101(6) -0.019(5) -0.004(4) -0.008(4)
C14 0.104(6) 0.069(7) 0.066(6) -0.008(5) 0.000(4) -0.006(4)
C15 0.087(5) 0.063(6) 0.062(5) -0.003(5) 0.008(4) -0.001(4)
C16 0.070(5) 0.060(6) 0.057(5) 0.004(5) 0.004(4) 0.008(4)
C17 0.081(6) 0.049(5) 0.047(4) -0.002(4) -0.008(4) 0.001(5)
C18 0.078(6) 0.075(7) 0.061(5) 0.001(4) 0.015(4) 0.009(6)
C19 0.114(8) 0.059(6) 0.062(5) -0.011(4) 0.003(4) 0.031(6)
C20 0.066(6) 0.090(7) 0.067(5) -0.010(5) 0.000(4) 0.011(6)
C21 0.078(6) 0.048(6) 0.072(5) -0.010(4) 0.015(4) 0.005(5)
C22 0.070(6) 0.059(6) 0.049(4) -0.005(4) 0.009(4) 0.018(5)
C23 0.064(5) 0.059(5) 0.073(6) -0.007(4) 0.011(5) 0.003(4)
C24 0.109(7) 0.095(7) 0.071(6) -0.015(5) 0.038(5) -0.026(5)
C25 0.104(7) 0.111(7) 0.126(8) -0.037(7) 0.048(7) -0.046(6)
C26 0.079(7) 0.140(9) 0.126(8) -0.046(7) 0.032(7) -0.033(6)
C27 0.075(6) 0.104(7) 0.089(7) -0.029(5) 0.005(5) -0.002(5)
C28 0.055(5) 0.076(6) 0.082(6) -0.017(4) 0.015(5) -0.006(4)
C29 0.077(6) 0.050(6) 0.041(4) -0.005(3) 0.009(4) 0.007(5)
C30 0.085(7) 0.059(6) 0.051(4) -0.006(4) 0.006(4) -0.009(5)
C31 0.101(6) 0.045(5) 0.047(4) -0.001(3) 0.007(4) -0.007(5)
C32 0.081(6) 0.060(6) 0.055(4) 0.004(4) 0.003(4) 0.006(5)
C33 0.062(5) 0.067(6) 0.053(4) -0.002(4) 0.006(3) 0.008(5)
C34 0.073(6) 0.058(6) 0.037(4) -0.005(4) 0.011(3) 0.008(5)
C35 0.049(5) 0.073(6) 0.094(7) 0.014(5) 0.012(5) 0.014(4)
C36 0.071(6) 0.101(7) 0.127(9) 0.019(6) 0.002(6) 0.020(5)
C37 0.075(7) 0.123(8) 0.169(11) 0.012(8) 0.037(8) 0.027(6)
C38 0.062(6) 0.106(8) 0.171(10) 0.048(7) -0.028(7) 0.014(5)
C39 0.078(6) 0.096(7) 0.087(7) 0.024(5) -0.011(5) 0.001(5)
C40 0.061(5) 0.068(5) 0.081(6) 0.016(4) 0.001(5) 0.001(4)
C41 0.076(6) 0.062(6) 0.057(4) 0.010(4) 0.012(4) 0.008(5)
C42 0.069(6) 0.079(7) 0.095(6) 0.010(5) 0.003(4) -0.009(6)
C43 0.064(7) 0.097(8) 0.140(7) 0.004(6) -0.002(5) -0.006(6)
C44 0.080(7) 0.070(7) 0.161(8) -0.002(6) -0.003(6) -0.010(6)
C45 0.087(6) 0.057(6) 0.102(6) 0.008(4) -0.001(5) 0.011(5)
C46 0.090(6) 0.053(5) 0.057(4) 0.000(4) 0.014(4) -0.013(5)
C47 0.070(5) 0.130(7) 0.067(5) -0.006(4) -0.005(4) 0.020(4)
C48 0.110(7) 0.283(13) 0.041(5) -0.016(6) 0.018(5) -0.014(7)
C49 0.094(6) 0.234(11) 0.048(5) -0.013(5) 0.001(4) -0.009(7)
C50 0.078(5) 0.130(7) 0.057(5) 0.001(4) 0.013(4) -0.026(5)
C51 0.236(17) 0.151(16) 0.51(3) 0.070(19) 0.198(19) 0.005(13)
C52 0.148(11) 0.35(3) 0.210(16) 0.007(17) 0.049(10) 0.046(14)
C53 0.43(4) 0.25(2) 0.54(5) 0.17(3) 0.20(3) 0.17(2)
C54 0.26(2) 0.35(3) 0.46(4) 0.14(3) 0.13(2) 0.20(2)
C55 0.42(3) 0.131(17) 0.54(4) -0.06(2) -0.33(3) 0.088(16)
C56 0.34(2) 0.18(2) 0.50(4) -0.12(2) -0.22(2) 0.116(16)
C57 0.31(2) 0.18(2) 0.37(4) 0.01(2) 0.01(2) 0.057(19)
C58 0.188(12) 0.22(2) 0.26(2) -0.115(17) -0.020(14) 0.024(13)
B1 0.074(6) 0.047(6) 0.056(6) 0.007(4) 0.015(5) 0.015(5)
B2 0.053(5) 0.050(6) 0.065(6) -0.002(4) -0.003(4) 0.000(4)
B3 0.063(6) 0.062(6) 0.050(5) 0.007(4) 0.007(4) -0.001(5)

loop_
_atom_type_symbol
_atom_type_description
_atom_type_scat_dispersion_real
_atom_type_scat_dispersion_imag
_atom_type_scat_source
Zr Zr -2.9673 0.5597 'International Tables Vol C Tables 4.2.6.8 and 6.1.1.4'
C C 0.0033 0.0016 'International Tables Vol C Tables 4.2.6.8 and 6.1.1.4'
H H 0.0000 0.0000 'International Tables Vol C Tables 4.2.6.8 and 6.1.1.4'
B B 0.0013 0.0007 'International Tables Vol C Tables 4.2.6.8 and 6.1.1.4'
O O 0.0106 0.0060 'International Tables Vol C Tables 4.2.6.8 and 6.1.1.4'

loop_
_geom_angle_atom_site_label_1
_geom_angle_atom_site_label_2
_geom_angle_atom_site_label_3
_geom_angle
O8 Zr1 O12 116.73(14)
O8 Zr1 O11 53.80(14)
O12 Zr1 O11 64.12(14)
O8 Zr1 O7 63.56(14)
O11 Zr1 O7 116.55(15)
O8 Zr1 O4 116.44(15)
O12 Zr1 O4 115.23(15)
O7 Zr1 O4 54.73(15)
O8 Zr1 O13 80.75(12)
O12 Zr1 O13 76.84(13)
O11 Zr1 O13 79.05(13)
O7 Zr1 O13 82.45(12)
O4 Zr1 O13 77.93(12)
O12 Zr1 O3 54.05(14)
O11 Zr1 O3 117.27(15)
O7 Zr1 O3 117.08(15)
O4 Zr1 O3 62.82(15)
O13 Zr1 O3 78.10(13)
C11 O1 B1 105.9(5)
C16 O2 B1 106.4(5)
C17 O3 B1 124.2(5)
C17 O3 Zr1 124.6(4)
B1 O3 Zr1 105.1(4)
C22 O4 B2 127.2(5)
C22 O4 Zr1 125.4(4)
B2 O4 Zr1 106.8(4)
C28 O5 B2 106.2(5)
C23 O6 B2 107.3(5)
C29 O7 B2 126.7(5)
C29 O7 Zr1 125.0(4)
B2 O7 Zr1 106.6(4)
C34 O8 B3 125.6(5)
C34 O8 Zr1 125.6(4)
B3 O8 Zr1 108.2(4)
C40 O9 B3 106.3(5)
C35 O10 B3 107.3(5)
C41 O11 B3 125.9(5)
C41 O11 Zr1 125.2(4)
B3 O11 Zr1 107.7(4)
C46 O12 B1 127.4(5)
C46 O12 Zr1 123.5(4)
B1 O12 Zr1 105.3(4)
C50 O13 C47 105.6(4)
C50 O13 Zr1 126.5(3)
C47 O13 Zr1 127.0(3)
C54 O14 C51 103.0(17)
C58 O15 C55 92.3(13)
C5 C1 C2 106.7(6)
C5 C1 C6 126.2(8)
C2 C1 C6 126.3(8)
C3 C2 C1 107.6(7)
C3 C2 C7 127.3(9)
C1 C2 C7 124.5(8)
C4 C3 C2 109.5(7)
C4 C3 C8 122.6(8)
C2 C3 C8 127.0(9)
C3 C4 C5 106.8(7)
C3 C4 C9 127.9(8)
C5 C4 C9 124.6(8)
C4 C5 C1 109.5(7)
C4 C5 C10 123.8(8)
C1 C5 C10 125.9(8)
C1 C6 H6A 109.5
C1 C6 H6B 109.5
H6A C6 H6B 109.5
C1 C6 H6C 109.5
H6A C6 H6C 109.5
H6B C6 H6C 109.5
C2 C7 H7A 109.5
C2 C7 H7B 109.5
H7A C7 H7B 109.5
C2 C7 H7C 109.5
H7A C7 H7C 109.5
H7B C7 H7C 109.5
C3 C8 H8A 109.5
C3 C8 H8B 109.5
H8A C8 H8B 109.5
C3 C8 H8C 109.5
H8A C8 H8C 109.5
H8B C8 H8C 109.5
C4 C9 H9A 109.5
C4 C9 H9B 109.5
H9A C9 H9B 109.5
C4 C9 H9C 109.5
H9A C9 H9C 109.5
H9B C9 H9C 109.5
C5 C10 H10A 109.5
C5 C10 H10B 109.5
H10A C10 H10B 109.5
C5 C10 H10C 109.5
H10A C10 H10C 109.5
H10B C10 H10C 109.5
C12 C11 C16 122.0(7)
C12 C11 O1 128.9(6)
C16 C11 O1 109.1(6)
C11 C12 C13 117.0(7)
C11 C12 H12 121.5
C13 C12 H12 121.5
C14 C13 C12 122.8(7)
C14 C13 H13 118.6
C12 C13 H13 118.6
C13 C14 C15 119.5(7)
C13 C14 H14 120.2
C15 C14 H14 120.2
C14 C15 C16 117.5(7)
C14 C15 H15 121.3
C16 C15 H15 121.3
O2 C16 C11 111.9(6)
O2 C16 C15 126.9(7)
C11 C16 C15 121.2(7)
C22 C17 O3 114.5(7)
C22 C17 C18 121.0(8)
O3 C17 C18 124.5(7)
C17 C18 C19 117.2(8)
C17 C18 H18 121.4
C19 C18 H18 121.4
C20 C19 C18 120.6(7)
C20 C19 H19 119.7
C18 C19 H19 119.7
C21 C20 C19 121.2(7)
C21 C20 H20 119.4
C19 C20 H20 119.4
C22 C21 C20 117.0(7)
C22 C21 H21 121.5
C20 C21 H21 121.5
C17 C22 C21 122.9(7)
C17 C22 O4 112.7(7)
C21 C22 O4 124.4(7)
C24 C23 O6 129.3(7)
C24 C23 C28 121.7(7)
O6 C23 C28 109.0(6)
C23 C24 C25 117.4(8)
C23 C24 H24 121.3
C25 C24 H24 121.3
C26 C25 C24 122.7(9)
C26 C25 H25 118.7
C24 C25 H25 118.7
C25 C26 C27 119.3(9)
C25 C26 H26 120.4
C27 C26 H26 120.4
C28 C27 C26 118.5(8)
C28 C27 H27 120.8
C26 C27 H27 120.8
O5 C28 C27 128.3(8)
O5 C28 C23 111.2(6)
C27 C28 C23 120.5(7)
O7 C29 C30 126.3(7)
O7 C29 C34 112.3(6)
C30 C29 C34 121.4(7)
C29 C30 C31 117.9(7)
C29 C30 H30 121.1
C31 C30 H30 121.1
C32 C31 C30 121.1(7)
C32 C31 H31 119.5
C30 C31 H31 119.5
C31 C32 C33 120.8(7)
C31 C32 H32 119.6
C33 C32 H32 119.6
C34 C33 C32 119.9(7)
C34 C33 H33 120.1
C32 C33 H33 120.1
O8 C34 C33 127.6(7)
O8 C34 C29 113.4(6)
C33 C34 C29 119.0(7)
C36 C35 O10 128.1(8)
C36 C35 C40 122.6(8)
O10 C35 C40 109.3(6)
C35 C36 C37 118.2(10)
C35 C36 H36 120.9
C37 C36 H36 120.9
C36 C37 C38 120.2(9)
C36 C37 H37 119.9
C38 C37 H37 119.9
C37 C38 C39 122.0(8)
C37 C38 H38 119.0
C39 C38 H38 119.0
C40 C39 C38 115.5(8)
C40 C39 H39 122.2
C38 C39 H39 122.2
O9 C40 C35 110.9(6)
O9 C40 C39 127.7(8)
C35 C40 C39 121.4(8)
O11 C41 C46 112.3(7)
O11 C41 C42 126.3(7)
C46 C41 C42 121.4(8)
C41 C42 C43 116.3(8)
C41 C42 H42 121.9
C43 C42 H42 121.9
C44 C43 C42 123.0(8)
C44 C43 H43 118.5
C42 C43 H43 118.5
C43 C44 C45 120.4(8)
C43 C44 H44 119.8
C45 C44 H44 119.8
C44 C45 C46 118.0(7)
C44 C45 H45 121.0
C46 C45 H45 121.0
O12 C46 C41 114.8(7)
O12 C46 C45 124.3(7)
C41 C46 C45 120.9(7)
C48 C47 O13 107.9(5)
C48 C47 H47A 110.1
O13 C47 H47A 110.1
C48 C47 H47B 110.1
O13 C47 H47B 110.1
H47A C47 H47B 108.4
C49 C48 C47 109.8(6)
C49 C48 H48A 109.7
C47 C48 H48A 109.7
C49 C48 H48B 109.7
C47 C48 H48B 109.7
H48A C48 H48B 108.2
C48 C49 C50 108.5(6)
C48 C49 H49A 110.0
C50 C49 H49A 110.0
C48 C49 H49B 110.0
C50 C49 H49B 110.0
H49A C49 H49B 108.4
O13 C50 C49 107.7(5)
O13 C50 H50A 110.2
C49 C50 H50A 110.2
O13 C50 H50B 110.2
C49 C50 H50B 110.2
H50A C50 H50B 108.5
C52 C51 O14 104.5(15)
C52 C51 H51A 110.9
O14 C51 H51A 110.9
C52 C51 H51B 110.9
O14 C51 H51B 110.9
H51A C51 H51B 108.9
C51 C52 C53 102.4(18)
C51 C52 H52A 111.3
C53 C52 H52A 111.3
C51 C52 H52B 111.3
C53 C52 H52B 111.3
H52A C52 H52B 109.2
C54 C53 C52 105(2)
C54 C53 H53A 110.8
C52 C53 H53A 110.8
C54 C53 H53B 110.7
C52 C53 H53B 110.7
H53A C53 H53B 108.8
O14 C54 C53 115(3)
O14 C54 H54A 108.5
C53 C54 H54A 108.5
O14 C54 H54B 108.6
C53 C54 H54B 108.6
H54A C54 H54B 107.5
C56 C55 O15 108.1(18)
C56 C55 H55A 110.1
O15 C55 H55A 110.1
C56 C55 H55B 110.1
O15 C55 H55B 110.1
H55A C55 H55B 108.4
C55 C56 C57 117(2)
C55 C56 H56A 108.1
C57 C56 H56A 108.1
C55 C56 H56B 108.1
C57 C56 H56B 108.1
H56A C56 H56B 107.3
C58 C57 C56 97(3)
C58 C57 H57A 112.4
C56 C57 H57A 112.4
C58 C57 H57B 112.3
C56 C57 H57B 112.4
H57A C57 H57B 109.9
C57 C58 O15 117.9(19)
C57 C58 H58A 107.8
O15 C58 H58A 107.8
C57 C58 H58B 107.8
O15 C58 H58B 107.8
H58A C58 H58B 107.2
O2 B1 O3 114.5(6)
O2 B1 O1 106.7(5)
O3 B1 O1 116.0(5)
O2 B1 O12 113.1(5)
O3 B1 O12 92.5(5)
O1 B1 O12 113.9(6)
O6 B2 O5 106.2(5)
O6 B2 O4 117.2(6)
O5 B2 O4 113.4(5)
O6 B2 O7 112.0(5)
O5 B2 O7 116.2(6)
O4 B2 O7 91.9(5)
O10 B3 O9 106.1(5)
O10 B3 O8 117.3(6)
O9 B3 O8 113.1(5)
O10 B3 O11 114.8(6)
O9 B3 O11 115.2(6)
O8 B3 O11 90.3(5)

loop_
_geom_bond_atom_site_label_1
_geom_bond_atom_site_label_2
_geom_bond_distance
Zr1 O8 2.329(4)
Zr1 O12 2.330(4)
Zr1 O11 2.338(4)
Zr1 O7 2.349(4)
Zr1 O4 2.352(4)
Zr1 O13 2.354(3)
Zr1 O3 2.357(4)
Zr1 C3 2.547(6)
Zr1 C2 2.547(6)
Zr1 C1 2.555(6)
Zr1 C5 2.572(6)
Zr1 C4 2.581(6)
O1 C11 1.388(7)
O1 B1 1.469(8)
O2 C16 1.352(7)
O2 B1 1.453(8)
O3 C17 1.362(7)
O3 B1 1.460(8)
O4 C22 1.371(6)
O4 B2 1.498(8)
O5 C28 1.364(7)
O5 B2 1.460(7)
O6 C23 1.377(7)
O6 B2 1.450(8)
O7 C29 1.382(6)
O7 B2 1.509(7)
O8 C34 1.373(7)
O8 B3 1.489(7)
O9 C40 1.360(7)
O9 B3 1.453(7)
O10 C35 1.369(7)
O10 B3 1.438(8)
O11 C41 1.363(7)
O11 B3 1.490(8)
O12 C46 1.379(7)
O12 B1 1.489(7)
O13 C50 1.465(6)
O13 C47 1.469(6)
O14 C54 1.246(19)
O14 C51 1.464(17)
O15 C58 1.554(15)
O15 C55 1.55(2)
C1 C5 1.409(9)
C1 C2 1.411(8)
C1 C6 1.510(8)
C2 C3 1.403(9)
C2 C7 1.515(9)
C3 C4 1.389(9)
C3 C8 1.522(8)
C4 C5 1.400(8)
C4 C9 1.504(8)
C5 C10 1.514(8)
C6 H6A 0.9700
C6 H6B 0.9700
C6 H6C 0.9700
C7 H7A 0.9700
C7 H7B 0.9700
C7 H7C 0.9700
C8 H8A 0.9700
C8 H8B 0.9700
C8 H8C 0.9700
C9 H9A 0.9700
C9 H9B 0.9700
C9 H9C 0.9700
C10 H10A 0.9700
C10 H10B 0.9700
C10 H10C 0.9700
C11 C12 1.350(8)
C11 C16 1.384(8)
C12 C13 1.396(8)
C12 H12 0.9400
C13 C14 1.383(8)
C13 H13 0.9400
C14 C15 1.391(8)
C14 H14 0.9400
C15 C16 1.401(8)
C15 H15 0.9400
C17 C22 1.361(8)
C17 C18 1.370(8)
C18 C19 1.400(8)
C18 H18 0.9400
C19 C20 1.384(8)
C19 H19 0.9400
C20 C21 1.374(8)
C20 H20 0.9400
C21 C22 1.366(8)
C21 H21 0.9400
C23 C24 1.349(8)
C23 C28 1.384(8)
C24 C25 1.385(9)
C24 H24 0.9400
C25 C26 1.362(10)
C25 H25 0.9400
C26 C27 1.391(9)
C26 H26 0.9400
C27 C28 1.376(8)
C27 H27 0.9400
C29 C30 1.385(8)
C29 C34 1.394(8)
C30 C31 1.392(7)
C30 H30 0.9400
C31 C32 1.358(8)
C31 H31 0.9400
C32 C33 1.379(7)
C32 H32 0.9400
C33 C34 1.378(7)
C33 H33 0.9400
C35 C36 1.349(9)
C35 C40 1.373(8)
C36 C37 1.359(10)
C36 H36 0.9400
C37 C38 1.393(10)
C37 H37 0.9400
C38 C39 1.399(9)
C38 H38 0.9400
C39 C40 1.379(8)
C39 H39 0.9400
C41 C46 1.384(8)
C41 C42 1.385(8)
C42 C43 1.409(9)
C42 H42 0.9400
C43 C44 1.358(9)
C43 H43 0.9400
C44 C45 1.386(9)
C44 H44 0.9400
C45 C46 1.401(8)
C45 H45 0.9400
C47 C48 1.459(8)
C47 H47A 0.9800
C47 H47B 0.9800
C48 C49 1.370(8)
C48 H48A 0.9800
C48 H48B 0.9800
C49 C50 1.486(8)
C49 H49A 0.9800
C49 H49B 0.9800
C50 H50A 0.9800
C50 H50B 0.9800
C51 C52 1.423(18)
C51 H51A 0.9800
C51 H51B 0.9800
C52 C53 1.46(2)
C52 H52A 0.9800
C52 H52B 0.9800
C53 C54 1.35(3)
C53 H53A 0.9800
C53 H53B 0.9800
C54 H54A 0.9800
C54 H54B 0.9800
C55 C56 1.27(3)
C55 H55A 0.9800
C55 H55B 0.9800
C56 C57 1.43(3)
C56 H56A 0.9800
C56 H56B 0.9800
C57 C58 1.39(2)
C57 H57A 0.9800
C57 H57B 0.9800
C58 H58A 0.9800
C58 H58B 0.9800
